data_7237107
loop_
_publ_author_name
'Srinivas, Katam'
'Prabusankar, Ganesan'

_publ_section_title
;
 Role of C, S, Se and P donor ligands in copper(i) mediated C--N and C--Si
 bond formation reactions
;
_journal_issue 56
_journal_name_full 'RSC Advances'
_journal_page_first 32269
_journal_paper_doi 10.1039/C8RA06057F
_journal_volume 8
_journal_year 2018
_chemical_formula_moiety 'C21 H24 Cu I N2 Se'
_chemical_formula_sum 'C21 H24 Cu I N2 Se'
_chemical_formula_weight 573.85
_space_group_crystal_system monoclinic
_space_group_IT_number 14
_space_group_name_Hall '-P 2ybc'
_space_group_name_H-M_alt 'P 1 21/c 1'
_symmetry_Int_Tables_number 14
_atom_sites_solution_primary direct
_audit_creation_date 2017-09-02
_audit_creation_method
;
Olex2 1.2
(compiled 2016.02.19 svn.r3266 for OlexSys, GUI svn.r5155)
;
_audit_update_record
;
2018-07-11 deposited with the CCDC.
2018-09-03 downloaded from the CCDC.
;
_cell_angle_alpha 90
_cell_angle_beta 112.364(5)
_cell_angle_gamma 90
_cell_formula_units_Z 4
_cell_length_a 11.5428(5)
_cell_length_b 15.3915(8)
_cell_length_c 13.7448(7)
_cell_measurement_reflns_used 3815
_cell_measurement_temperature 298
_cell_measurement_theta_max 70.2140
_cell_measurement_theta_min 4.2600
_cell_volume 2258.2(2)
_computing_cell_refinement
;
CrysAlisPro, Agilent Technologies,
Version 1.171.37.35 (release 13-08-2014 CrysAlis171 .NET)
(compiled Aug 13 2014,18:06:01)
;
_computing_data_collection
;
CrysAlisPro, Agilent Technologies,
Version 1.171.37.35 (release 13-08-2014 CrysAlis171 .NET)
(compiled Aug 13 2014,18:06:01)
;
_computing_data_reduction
;
CrysAlisPro, Agilent Technologies,
Version 1.171.37.35 (release 13-08-2014 CrysAlis171 .NET)
(compiled Aug 13 2014,18:06:01)
;
_computing_molecular_graphics 'Olex2 (Dolomanov et al., 2009)'
_computing_publication_material 'Olex2 (Dolomanov et al., 2009)'
_computing_structure_refinement 'olex2.refine (Bourhis et al., 2015)'
_computing_structure_solution 'SIR2004 (Burla et al., 2007)'
_diffrn_ambient_temperature 298.0
_diffrn_detector 'CCD plate'
_diffrn_detector_area_resol_mean 16.1293
_diffrn_detector_type Eos
_diffrn_measured_fraction_theta_full 1.0000
_diffrn_measured_fraction_theta_max 1.0000
_diffrn_measurement_details
;
#__ type_ start__ end____ width___ exp.time_
  1 omega   27.00   68.00   1.0000    1.5000
omega____ theta____ kappa____ phi______ frames
    -        0.0000   19.0000 -180.0000 41

#__ type_ start__ end____ width___ exp.time_
  2 omega   -4.00   27.00   1.0000    1.8400
omega____ theta____ kappa____ phi______ frames
    -      -33.5000   25.0000 -150.0000 31

#__ type_ start__ end____ width___ exp.time_
  3 omega  -94.00  -18.00   1.0000    1.8400
omega____ theta____ kappa____ phi______ frames
    -      -33.5000  -63.0000  -90.0000 76

#__ type_ start__ end____ width___ exp.time_
  4 omega   26.00  123.00   1.0000    1.8400
omega____ theta____ kappa____ phi______ frames
    -       54.0000   77.0000 -120.0000 97

#__ type_ start__ end____ width___ exp.time_
  5 omega   91.00  117.00   1.0000    1.8400
omega____ theta____ kappa____ phi______ frames
    -       54.0000   57.0000  150.0000 26

#__ type_ start__ end____ width___ exp.time_
  6 omega   -3.00   70.00   1.0000    1.8400
omega____ theta____ kappa____ phi______ frames
    -       54.0000  -57.0000   90.0000 73

#__ type_ start__ end____ width___ exp.time_
  7 omega   35.00  107.00   1.0000    1.8400
omega____ theta____ kappa____ phi______ frames
    -       54.0000   57.0000  -30.0000 72

#__ type_ start__ end____ width___ exp.time_
  8 omega   49.00   88.00   1.0000    1.8400
omega____ theta____ kappa____ phi______ frames
    -      108.0000  -38.0000   90.0000 39

#__ type_ start__ end____ width___ exp.time_
  9 omega   44.00  109.00   1.0000    1.8400
omega____ theta____ kappa____ phi______ frames
    -      108.0000 -111.0000   60.0000 65

#__ type_ start__ end____ width___ exp.time_
 10 omega   52.00   86.00   1.0000    1.8400
omega____ theta____ kappa____ phi______ frames
    -      108.0000  -25.0000    0.0000 34

#__ type_ start__ end____ width___ exp.time_
 11 omega   41.00   79.00   1.0000    1.8400
omega____ theta____ kappa____ phi______ frames
    -      108.0000  -38.0000   60.0000 38

#__ type_ start__ end____ width___ exp.time_
 12 omega   68.00  100.00   1.0000    1.8400
omega____ theta____ kappa____ phi______ frames
    -      108.0000  -50.0000 -120.0000 32

#__ type_ start__ end____ width___ exp.time_
 13 omega   56.00   87.00   1.0000    1.8400
omega____ theta____ kappa____ phi______ frames
    -      108.0000  -38.0000  -90.0000 31

#__ type_ start__ end____ width___ exp.time_
 14 omega   99.00  157.00   1.0000    1.8400
omega____ theta____ kappa____ phi______ frames
    -      108.0000   50.0000 -150.0000 58

#__ type_ start__ end____ width___ exp.time_
 15 omega  107.00  176.00   1.0000    1.8400
omega____ theta____ kappa____ phi______ frames
    -      108.0000   63.0000  150.0000 69

#__ type_ start__ end____ width___ exp.time_
 16 omega   92.00  157.00   1.0000    1.8400
omega____ theta____ kappa____ phi______ frames
    -      108.0000   50.0000  -90.0000 65

#__ type_ start__ end____ width___ exp.time_
 17 omega   41.00  103.00   1.0000    1.8400
omega____ theta____ kappa____ phi______ frames
    -      108.0000  -50.0000  150.0000 62
;
_diffrn_measurement_device 'four-circle diffractometer'
_diffrn_measurement_device_type 'SuperNova, Dual, Cu at zero, Eos'
_diffrn_measurement_method '\w scans'
_diffrn_orient_matrix_UB_11 -0.0570775000
_diffrn_orient_matrix_UB_12 0.0630104000
_diffrn_orient_matrix_UB_13 0.0567515000
_diffrn_orient_matrix_UB_21 0.0964148000
_diffrn_orient_matrix_UB_22 -0.0303874000
_diffrn_orient_matrix_UB_23 0.1069713000
_diffrn_orient_matrix_UB_31 0.0910225000
_diffrn_orient_matrix_UB_32 0.0715845000
_diffrn_orient_matrix_UB_33 -0.0045660000
_diffrn_radiation_monochromator mirror
_diffrn_radiation_probe x-ray
_diffrn_radiation_type 'Cu K\a'
_diffrn_radiation_wavelength 1.54184
_diffrn_reflns_av_R_equivalents 0.0314
_diffrn_reflns_av_unetI/netI 0.0398
_diffrn_reflns_limit_h_max 13
_diffrn_reflns_limit_h_min -13
_diffrn_reflns_limit_k_max 18
_diffrn_reflns_limit_k_min -13
_diffrn_reflns_limit_l_max 16
_diffrn_reflns_limit_l_min -16
_diffrn_reflns_number 9201
_diffrn_reflns_theta_full 71.2128
_diffrn_reflns_theta_max 71.21
_diffrn_reflns_theta_min 4.14
_diffrn_source 'sealed X-ray tube'
_diffrn_source_type 'SuperNova (Cu) X-ray Source'
_exptl_absorpt_coefficient_mu 13.981
_exptl_absorpt_correction_T_max 1.00000
_exptl_absorpt_correction_T_min 0.26227
_exptl_absorpt_correction_type multi-scan
_exptl_absorpt_process_details
;
CrysAlisPro, Agilent Technologies,
Version 1.171.37.35 (release 13-08-2014 CrysAlis171 .NET)
(compiled Aug 13 2014,18:06:01)
Empirical absorption correction using spherical harmonics,
 implemented in SCALE3 ABSPACK scaling algorithm.
;
_exptl_crystal_colour colourless
_exptl_crystal_colour_primary colourless
_exptl_crystal_density_diffrn 1.6877
_exptl_crystal_description needle
_exptl_crystal_F_000 1110.4274
_exptl_crystal_size_max 0.21
_exptl_crystal_size_mid 0.2
_exptl_crystal_size_min 0.17
_refine_diff_density_max 0.5022
_refine_diff_density_min -1.4140
_refine_diff_density_rms 0.1373
_refine_ls_d_res_high 0.8143
_refine_ls_d_res_low 10.6746
_refine_ls_goodness_of_fit_ref 1.0257
_refine_ls_hydrogen_treatment constr
_refine_ls_matrix_type full
_refine_ls_number_constraints 36
_refine_ls_number_parameters 240
_refine_ls_number_reflns 4262
_refine_ls_number_restraints 0
_refine_ls_restrained_S_all 1.0257
_refine_ls_R_factor_all 0.0623
_refine_ls_R_factor_gt 0.0490
_refine_ls_shift/su_max 0.0001
_refine_ls_shift/su_mean 0.0000
_refine_ls_structure_factor_coef Fsqd
_refine_ls_weighting_details 'w=1/[\s^2^(Fo^2^)+(0.0908P)^2^] where P=(Fo^2^+2Fc^2^)/3'
_refine_ls_weighting_scheme calc
_refine_ls_wR_factor_gt 0.1323
_refine_ls_wR_factor_ref 0.1511
_reflns_Friedel_coverage 0.0
_reflns_limit_h_max 12
_reflns_limit_h_min -13
_reflns_limit_k_max 18
_reflns_limit_k_min 0
_reflns_limit_l_max 16
_reflns_limit_l_min 0
_reflns_number_gt 3284
_reflns_number_total 4262
_reflns_threshold_expression I>=2u(I)
_cod_data_source_file c8ra06057f2.cif
_cod_data_source_block 5
_cod_original_cell_volume 2258.3(2)
_cod_database_code 7237107
_chemical_oxdiff_formula 'C24 H28 N2 Se Cu I'
_reflns_odcompleteness_completeness 100.00
_reflns_odcompleteness_iscentric 1
_reflns_odcompleteness_theta 66.97
_olex2_refinement_description
;
1. Fixed Uiso
 At 1.2 times of:
  All C(H) groups
 At 1.5 times of:
  All C(H,H,H) groups
2.a Aromatic/amide H refined with riding coordinates:
 C17(H17), C15(H15), C3(H3), C6(H6), C8(H8), C2(H2)
2.b Idealised Me refined as rotating group:
 C19(H19a,H19b,H19c), C11(H11a,H11b,H11c), C20(H20a,H20b,H20c), C10(H10a,H10b,
 H10c), C21(H21a,H21b,H21c), C12(H12a,H12b,H12c)
;
_olex2_submission_special_instructions 'No special instructions were received'

loop_
_space_group_symop_id
_space_group_symop_operation_xyz
1 x,y,z
2 -x,y+1/2,-z+1/2
3 -x,-y,-z
4 x,-y-1/2,z-1/2

loop_
_atom_site_label
_atom_site_type_symbol
_atom_site_fract_x
_atom_site_fract_y
_atom_site_fract_z
_atom_site_U_iso_or_equiv
_atom_site_adp_type
_atom_site_occupancy
_atom_site_refinement_flags_posn
I1 I 0.88517(3) 0.12052(3) 0.65908(4) 0.0939(2) Uani 1.000000 .
Se1 Se 0.50312(5) 0.24775(6) 0.58318(4) 0.0834(3) Uani 1.000000 .
Cu1 Cu 0.68099(7) 0.18391(6) 0.58840(7) 0.0714(3) Uani 1.000000 .
C13 C 0.5337(4) 0.1783(3) 0.3596(3) 0.0484(10) Uani 1.000000 .
C18 C 0.6384(4) 0.2207(3) 0.3552(3) 0.0521(10) Uani 1.000000 .
N2 N 0.2880(3) 0.2911(3) 0.4032(3) 0.0506(8) Uani 1.000000 .
C4 C 0.2200(4) 0.3214(3) 0.4655(3) 0.0504(10) Uani 1.000000 .
C14 C 0.5199(5) 0.0882(3) 0.3547(4) 0.0569(11) Uani 1.000000 .
C17 C 0.7323(4) 0.1686(4) 0.3460(4) 0.0585(11) Uani 1.000000 .
H17 H 0.8035(4) 0.1950(4) 0.3433(4) 0.0703(14) Uiso 1.000000 R
C16 C 0.7235(5) 0.0798(4) 0.3408(4) 0.0638(13) Uani 1.000000 .
C5 C 0.1344(4) 0.2656(3) 0.4812(4) 0.0565(11) Uani 1.000000 .
C15 C 0.6187(4) 0.0406(4) 0.3452(4) 0.0663(13) Uani 1.000000 .
H15 H 0.6131(4) -0.0197(4) 0.3418(4) 0.0796(16) Uiso 1.000000 R
C3 C 0.2396(4) 0.2865(4) 0.2949(4) 0.0601(12) Uani 1.000000 .
H3 H 0.1619(4) 0.3070(4) 0.2499(4) 0.0721(14) Uiso 1.000000 R
C9 C 0.2405(5) 0.4053(3) 0.5054(4) 0.0613(12) Uani 1.000000 .
C19 C 0.6511(6) 0.3167(4) 0.3618(5) 0.0688(14) Uani 1.000000 .
H19a H 0.5719(11) 0.3430(4) 0.321(3) 0.103(2) Uiso 1.000000 GR
H19b H 0.677(4) 0.3346(4) 0.4339(6) 0.103(2) Uiso 1.000000 GR
H19c H 0.712(3) 0.3347(4) 0.335(3) 0.103(2) Uiso 1.000000 GR
C6 C 0.0654(5) 0.2979(4) 0.5370(4) 0.0657(13) Uani 1.000000 .
H6 H 0.0058(5) 0.2622(4) 0.5470(4) 0.0789(16) Uiso 1.000000 R
C11 C 0.1159(7) 0.1751(5) 0.4398(6) 0.093(2) Uani 1.000000 .
H11a H 0.090(5) 0.1764(5) 0.3646(7) 0.139(3) Uiso 1.000000 GR
H11b H 0.1932(16) 0.1436(12) 0.470(4) 0.139(3) Uiso 1.000000 GR
H11c H 0.053(4) 0.1471(14) 0.458(4) 0.139(3) Uiso 1.000000 GR
C20 C 0.4050(6) 0.0434(4) 0.3565(6) 0.0822(17) Uani 1.000000 .
H20a H 0.393(3) 0.059(2) 0.4198(19) 0.123(3) Uiso 1.000000 GR
H20b H 0.3333(9) 0.061(2) 0.297(2) 0.123(3) Uiso 1.000000 GR
H20c H 0.4153(19) -0.0183(4) 0.354(4) 0.123(3) Uiso 1.000000 GR
C8 C 0.1695(6) 0.4334(4) 0.5632(4) 0.0717(15) Uani 1.000000 .
H8 H 0.1823(6) 0.4889(4) 0.5919(4) 0.0861(18) Uiso 1.000000 R
C10 C 0.3374(7) 0.4643(4) 0.4913(6) 0.092(2) Uani 1.000000 .
H10a H 0.4194(8) 0.446(2) 0.538(3) 0.138(3) Uiso 1.000000 GR
H10b H 0.332(4) 0.461(3) 0.4199(12) 0.138(3) Uiso 1.000000 GR
H10c H 0.323(3) 0.5230(7) 0.507(4) 0.138(3) Uiso 1.000000 GR
C21 C 0.8277(6) 0.0252(5) 0.3305(7) 0.099(2) Uani 1.000000 .
H21a H 0.854(4) 0.050(2) 0.278(3) 0.148(3) Uiso 1.000000 GR
H21b H 0.897(2) 0.024(3) 0.3969(13) 0.148(3) Uiso 1.000000 GR
H21c H 0.7978(18) -0.0328(12) 0.310(5) 0.148(3) Uiso 1.000000 GR
C12 C 0.0065(7) 0.4130(5) 0.6402(5) 0.098(2) Uani 1.000000 .
H12a H -0.059(4) 0.451(3) 0.5969(16) 0.147(4) Uiso 1.000000 GR
H12b H -0.030(5) 0.3645(6) 0.662(4) 0.147(4) Uiso 1.000000 GR
H12c H 0.0607(13) 0.444(3) 0.701(3) 0.147(4) Uiso 1.000000 GR
C7 C 0.0818(5) 0.3804(4) 0.5779(4) 0.0664(14) Uani 1.000000 .
N1 N 0.4272(3) 0.2284(3) 0.3574(3) 0.0492(8) Uani 1.000000 .
C1 C 0.4034(4) 0.2548(3) 0.4422(3) 0.0501(10) Uani 1.000000 .
C2 C 0.3248(4) 0.2471(3) 0.2663(4) 0.0571(11) Uani 1.000000 .
H2 H 0.3169(4) 0.2346(3) 0.1979(4) 0.0685(14) Uiso 1.000000 R

loop_
_atom_site_aniso_label
_atom_site_aniso_U_11
_atom_site_aniso_U_22
_atom_site_aniso_U_33
_atom_site_aniso_U_12
_atom_site_aniso_U_13
_atom_site_aniso_U_23
I1 0.0458(2) 0.1087(4) 0.1218(4) 0.01127(18) 0.0260(2) 0.0334(3)
Se1 0.0616(4) 0.1423(7) 0.0420(3) 0.0370(4) 0.0148(2) -0.0002(3)
Cu1 0.0477(4) 0.0830(6) 0.0810(5) 0.0093(4) 0.0217(4) 0.0111(4)
C13 0.044(2) 0.059(3) 0.0427(19) 0.0035(19) 0.0177(16) -0.0028(18)
C18 0.050(2) 0.059(3) 0.049(2) 0.002(2) 0.0207(18) -0.0029(19)
N2 0.0438(18) 0.063(2) 0.0437(17) 0.0054(17) 0.0148(14) -0.0028(16)
C4 0.044(2) 0.059(3) 0.050(2) 0.0048(19) 0.0188(17) -0.0010(19)
C14 0.050(2) 0.057(3) 0.063(3) -0.005(2) 0.021(2) -0.006(2)
C17 0.049(2) 0.068(3) 0.064(3) -0.006(2) 0.028(2) -0.009(2)
C16 0.048(3) 0.071(3) 0.072(3) 0.006(2) 0.022(2) -0.013(3)
C5 0.050(2) 0.064(3) 0.055(2) -0.002(2) 0.0190(19) -0.002(2)
C15 0.056(3) 0.059(3) 0.085(4) 0.004(2) 0.027(3) -0.012(2)
C3 0.049(2) 0.079(3) 0.048(2) 0.009(2) 0.0137(19) 0.005(2)
C9 0.065(3) 0.057(3) 0.064(3) 0.008(2) 0.027(2) 0.001(2)
C19 0.073(3) 0.059(3) 0.079(3) -0.010(3) 0.034(3) -0.007(3)
C6 0.052(3) 0.092(4) 0.059(3) 0.005(3) 0.027(2) 0.005(3)
C11 0.098(5) 0.087(5) 0.114(5) -0.032(4) 0.062(4) -0.029(4)
C20 0.063(3) 0.076(4) 0.106(5) -0.011(3) 0.031(3) -0.000(3)
C8 0.087(4) 0.063(3) 0.070(3) 0.021(3) 0.036(3) -0.006(3)
C10 0.100(5) 0.068(4) 0.122(5) -0.022(4) 0.058(4) -0.020(4)
C21 0.074(4) 0.086(5) 0.141(6) 0.020(4) 0.046(4) -0.026(4)
C12 0.107(5) 0.123(6) 0.084(4) 0.047(5) 0.060(4) 0.018(4)
C7 0.067(3) 0.084(4) 0.051(2) 0.028(3) 0.025(2) 0.009(2)
N1 0.0444(18) 0.062(2) 0.0417(17) 0.0070(17) 0.0168(14) 0.0018(15)
C1 0.046(2) 0.055(3) 0.050(2) 0.0085(19) 0.0209(17) 0.0026(19)
C2 0.051(2) 0.078(3) 0.043(2) 0.005(2) 0.0181(18) 0.001(2)

loop_
_atom_type_symbol
_atom_type_scat_dispersion_real
_atom_type_scat_dispersion_imag
_atom_type_scat_Cromer_Mann_a1
_atom_type_scat_Cromer_Mann_a2
_atom_type_scat_Cromer_Mann_a3
_atom_type_scat_Cromer_Mann_a4
_atom_type_scat_Cromer_Mann_b1
_atom_type_scat_Cromer_Mann_b2
_atom_type_scat_Cromer_Mann_b3
_atom_type_scat_Cromer_Mann_b4
_atom_type_scat_Cromer_Mann_c
_atom_type_scat_source
_atom_type_scat_dispersion_source
C 0.01920 0.00962 2.31000 1.02000 1.58860 0.86500 20.84390 10.20750 0.56870 51.65120 0.215599998832 'International Tables Volume C Table 6.1.1.4 (pp. 500-502)' 'Henke, Gullikson and Davis, At. Data and Nucl. Data Tables, 1993, 54, 2'
I -0.19206 6.94430 20.14720 18.99490 7.51380 2.27350 4.34700 0.38140 27.76600 66.87760 4.07119989395 'International Tables Volume C Table 6.1.1.4 (pp. 500-502)' 'Henke, Gullikson and Davis, At. Data and Nucl. Data Tables, 1993, 54, 2'
H 0.00000 0.00000 0.49300 0.32291 0.14019 0.04081 10.51090 26.12570 3.14236 57.79970 0.0030380000826 'International Tables Volume C Table 6.1.1.4 (pp. 500-502)' 'Henke, Gullikson and Davis, At. Data and Nucl. Data Tables, 1993, 54, 2'
N 0.03256 0.01839 12.21260 3.13220 2.01250 1.16630 0.00570 9.89330 28.99750 0.58260 -11.5290002823 'International Tables Volume C Table 6.1.1.4 (pp. 500-502)' 'Henke, Gullikson and Davis, At. Data and Nucl. Data Tables, 1993, 54, 2'
Cu -1.96878 0.60861 13.33800 7.16760 5.61580 1.67350 3.58280 0.24700 11.39660 64.81260 1.19099998474 'International Tables Volume C Table 6.1.1.4 (pp. 500-502)' 'Henke, Gullikson and Davis, At. Data and Nucl. Data Tables, 1993, 54, 2'
Se -0.79210 1.18296 17.00060 5.81960 3.97310 4.35430 2.40980 0.27260 15.23720 43.81630 2.84089994431 'International Tables Volume C Table 6.1.1.4 (pp. 500-502)' 'Henke, Gullikson and Davis, At. Data and Nucl. Data Tables, 1993, 54, 2'

loop_
_geom_angle_atom_site_label_1
_geom_angle_atom_site_label_2
_geom_angle_atom_site_label_3
_geom_angle
C1 Se1 Cu1 104.86(13)
Se1 Cu1 I1 159.60(4)
C14 C13 C18 123.2(4)
N1 C13 C18 119.7(4)
N1 C13 C14 116.7(4)
C17 C18 C13 116.9(5)
C19 C18 C13 122.0(4)
C19 C18 C17 121.2(5)
C3 N2 C4 124.7(4)
C1 N2 C4 125.1(4)
C1 N2 C3 109.8(4)
C5 C4 N2 118.3(4)
C9 C4 N2 119.1(4)
C9 C4 C5 122.6(4)
C15 C14 C13 116.2(4)
C20 C14 C13 122.7(5)
C20 C14 C15 121.1(5)
C16 C17 C18 122.3(4)
C15 C16 C17 119.0(4)
C21 C16 C17 120.8(5)
C21 C16 C15 120.2(6)
C6 C5 C4 117.2(5)
C11 C5 C4 121.8(5)
C11 C5 C6 121.0(5)
C16 C15 C14 122.4(5)
C2 C3 N2 107.5(4)
C8 C9 C4 117.4(5)
C10 C9 C4 122.1(5)
C10 C9 C8 120.4(5)
C7 C6 C5 122.5(5)
C7 C8 C9 121.3(5)
C8 C7 C6 119.0(5)
C12 C7 C6 121.2(6)
C12 C7 C8 119.9(6)
C1 N1 C13 126.3(4)
C2 N1 C13 123.9(4)
C2 N1 C1 109.3(4)
N2 C1 Se1 124.6(3)
N1 C1 Se1 129.5(3)
N1 C1 N2 105.9(4)
N1 C2 C3 107.4(4)

loop_
_geom_bond_atom_site_label_1
_geom_bond_atom_site_label_2
_geom_bond_distance
I1 Cu1 2.3891(8)
Se1 Cu1 2.2526(9)
Se1 C1 1.842(4)
C13 C18 1.395(6)
C13 C14 1.395(7)
C13 N1 1.441(5)
C18 C17 1.391(6)
C18 C19 1.485(7)
N2 C4 1.441(5)
N2 C3 1.380(6)
N2 C1 1.353(5)
C4 C5 1.386(7)
C4 C9 1.388(7)
C14 C15 1.403(7)
C14 C20 1.502(7)
C17 C16 1.370(8)
C16 C15 1.373(7)
C16 C21 1.519(7)
C5 C6 1.391(7)
C5 C11 1.489(8)
C3 C2 1.334(6)
C9 C8 1.407(7)
C9 C10 1.509(8)
C6 C7 1.372(8)
C8 C7 1.374(8)
C12 C7 1.519(7)
N1 C1 1.358(5)
N1 C2 1.387(6)
